data_4309740
loop_
_publ_author_name
'Yuji Mikata'
'Motoko Wakamatsu'
'Haruka So'
'Yuriko Abe'
'Masahiro Mikuriya'
'K\^oichi Fukui'
'Shigenobu Yano'

_publ_section_title
;
N,N,N',N'-Tetrakis(2-quinolylmethyl)-2-hydroxy-1,3-propanediamine
(Htqhpn) as a Supporting Ligand for a Low-Valent (\m-O)2 Tetranuclear
Manganese Core
;
_journal_name_full 'Inorganic Chemistry'
_journal_page_first 7268
_journal_page_last 7270
_journal_paper_doi 10.1021/ic050582r
_journal_volume 44
_journal_year 2005
_chemical_formula_moiety 'C110 H134 Cl4 N20 Mn4 O30 '
_chemical_formula_sum 'C110 H134 Cl4 Mn4 N20 O30'
_chemical_formula_weight 2577.95
_space_group_IT_number 14
_symmetry_cell_setting monoclinic
_symmetry_Int_Tables_number 14
_symmetry_space_group_name_Hall '-P 2ybc'
_symmetry_space_group_name_H-M 'P 1 21/c 1'
_cell_angle_alpha 90
_cell_angle_beta 118.376(3)
_cell_angle_gamma 90
_cell_formula_units_Z 2
_cell_length_a 14.9507(11)
_cell_length_b 26.6917(13)
_cell_length_c 16.8354(11)
_cell_measurement_reflns_used 14165
_cell_measurement_temperature 173.1
_cell_measurement_theta_max 27.5
_cell_measurement_theta_min 3.0
_cell_volume 5911.1(7)
_computing_cell_refinement CrystalClear
_computing_data_collection CrystalClear
_computing_data_reduction CrystalStructure
_computing_publication_material 'CrystalStructure Ver. 3.00'
_computing_structure_refinement CRYSTALS
_computing_structure_solution SIR92
_diffrn_detector_area_resol_mean 14.62
_diffrn_measured_fraction_theta_full 0.9929
_diffrn_measured_fraction_theta_max 0.9921
_diffrn_measurement_device_type 'Rigaku Mercury'
_diffrn_measurement_method omega
_diffrn_radiation_type 'Mo Kalpha'
_diffrn_radiation_wavelength 0.7107
_diffrn_reflns_av_R_equivalents 0.048
_diffrn_reflns_limit_h_max 19
_diffrn_reflns_limit_h_min -19
_diffrn_reflns_limit_k_max 28
_diffrn_reflns_limit_k_min -34
_diffrn_reflns_limit_l_max 19
_diffrn_reflns_limit_l_min -21
_diffrn_reflns_number 46330
_diffrn_reflns_theta_full 25.50
_diffrn_reflns_theta_max 27.48
_exptl_absorpt_coefficient_mu 0.592
_exptl_absorpt_correction_T_max 0.971
_exptl_absorpt_correction_T_min 0.819
_exptl_absorpt_correction_type
;
psi scans (North,Phillips & Matthews, 1968)
;
_exptl_absorpt_process_details '(North, Phillips & Mathews, 1968)'
_exptl_crystal_colour brown
_exptl_crystal_density_diffrn 1.448
_exptl_crystal_density_method 'not measured'
_exptl_crystal_description platelet
_exptl_crystal_F_000 2684.00
_exptl_crystal_size_max 0.50
_exptl_crystal_size_mid 0.30
_exptl_crystal_size_min 0.05
_refine_diff_density_max 0.98
_refine_diff_density_min -0.86
_refine_ls_extinction_method none
_refine_ls_goodness_of_fit_ref 1.084
_refine_ls_hydrogen_treatment refall
_refine_ls_number_parameters 824
_refine_ls_number_reflns 10929
_refine_ls_R_factor_gt 0.0610
_refine_ls_shift/su_max 0.0000
_refine_ls_structure_factor_coef Fsqd
_refine_ls_weighting_details 'w = 1/[0.0003Fo^2^ + 3.0000sigma^2^(Fo) + 0.5000]/(4Fo^2^)'
_refine_ls_weighting_scheme calc
_refine_ls_wR_factor_ref 0.1330
_reflns_number_gt 8091
_reflns_number_total 13750
_reflns_threshold_expression F^2^>2.0sigma(F^2^)
_cod_data_source_file ic050582rsi20050824_094632_1.cif
_cod_data_source_block '__Q4C3OHMn4-DMF'
_cod_original_formula_sum 'C110 H134 Cl4 N20 Mn4 O30 '
_cod_database_code 4309740

loop_
_symmetry_equiv_pos_as_xyz
x,y,z
-x,-y,-z
-x,y+1/2,-z+1/2
x,-y+1/2,z+1/2

loop_
_atom_site_label
_atom_site_type_symbol
_atom_site_fract_x
_atom_site_fract_y
_atom_site_fract_z
_atom_site_U_iso_or_equiv
_atom_site_adp_type
_atom_site_occupancy
_atom_site_symmetry_multiplicity
_atom_site_calc_flag
_atom_site_refinement_flags
_atom_site_disorder_assembly
_atom_site_disorder_group
Mn1 Mn -0.59314(4) -0.01216(2) -0.56931(3) 0.0223(1) Uani 1.00 1 d . . .
Mn2 Mn -0.66548(4) 0.05255(2) -0.79186(3) 0.0241(2) Uani 1.00 1 d . . .
Cl1 Cl -1.00717(9) 0.14999(5) -1.39061(7) 0.0445(3) Uani 1.00 1 d . . .
Cl2 Cl -1.24561(10) 0.30775(5) -1.37135(9) 0.0581(4) Uani 1.00 1 d . . .
O1 O -0.6792(2) 0.00364(9) -0.6966(2) 0.0248(7) Uani 1.00 1 d . . .
O2 O -0.4848(2) 0.02894(9) -0.5510(2) 0.0232(6) Uani 1.00 1 d . . .
O3 O -0.5250(2) 0.08130(10) -0.6906(2) 0.0294(7) Uani 1.00 1 d . . .
O4 O -0.7580(2) 0.10845(12) -0.7693(2) 0.0456(9) Uani 1.00 1 d . . .
O5 O -1.2193(5) 0.2763(2) -1.2992(3) 0.164(2) Uani 1.00 1 d . . .
O6 O -1.1683(3) 0.3209(2) -1.3932(3) 0.110(2) Uani 1.00 1 d . . .
O7 O -1.3316(3) 0.2896(2) -1.4496(3) 0.093(2) Uani 1.00 1 d . . .
O8 O -1.2779(4) 0.3544(2) -1.3465(3) 0.101(2) Uani 1.00 1 d . . .
O9 O -1.0423(3) 0.1094(2) -1.4505(3) 0.112(2) Uani 1.00 1 d . . .
O10 O -1.0470(5) 0.1459(3) -1.3341(4) 0.178(3) Uani 1.00 1 d . . .
O11 O -1.0281(6) 0.1913(2) -1.4365(5) 0.258(3) Uani 1.00 1 d . . .
O12 O -0.8992(3) 0.1486(2) -1.3376(3) 0.087(1) Uani 1.00 1 d . . .
O13 O -0.4917(3) -0.68157(12) -0.1513(2) 0.0557(11) Uani 1.00 1 d . . .
O14 O -0.9260(3) -0.0267(2) -0.1534(2) 0.0719(13) Uani 1.00 1 d . . .
O15 O -1.1381(3) 0.1315(1) -1.1584(3) 0.087(2) Uani 1.00 1 d . . .
N1 N -0.7151(2) -0.05785(12) -0.5820(2) 0.0293(9) Uani 1.00 1 d . . .
N2 N -0.8102(2) 0.01038(12) -0.8839(2) 0.0305(9) Uani 1.00 1 d . . .
N3 N -0.7019(2) 0.04069(12) -0.5347(2) 0.0277(9) Uani 1.00 1 d . . .
N4 N -0.5685(2) -0.09084(12) -0.6239(2) 0.0307(9) Uani 1.00 1 d . . .
N5 N -0.7348(2) 0.09625(12) -0.9302(2) 0.0316(9) Uani 1.00 1 d . . .
N6 N -0.6163(2) -0.00210(12) -0.8714(2) 0.0310(9) Uani 1.00 1 d . . .
N7 N -0.8314(3) 0.1830(2) -0.7733(3) 0.0554(13) Uani 1.00 1 d . . .
N8 N -0.3355(3) -0.7084(2) -0.1285(3) 0.0473(12) Uani 1.00 1 d . . .
N9 N -1.0394(3) 0.1994(2) -1.1053(3) 0.0551(12) Uani 1.00 1 d . . .
N10 N -0.9114(3) -0.0409(2) -0.2799(3) 0.061(1) Uani 1.00 1 d . . .
C1 C -0.8004(3) -0.0472(2) -0.6751(3) 0.0341(11) Uani 1.00 1 d . . .
C2 C -0.7614(3) -0.0311(2) -0.7388(3) 0.0349(11) Uani 1.00 1 d . . .
C3 C -0.8481(3) -0.0062(2) -0.8214(2) 0.0329(11) Uani 1.00 1 d . . .
C4 C -0.7461(3) -0.0430(2) -0.5141(3) 0.0361(12) Uani 1.00 1 d . . .
C5 C -0.7592(3) 0.0126(2) -0.5124(2) 0.0323(11) Uani 1.00 1 d . . .
C6 C -0.8288(3) 0.0323(2) -0.4869(3) 0.0433(13) Uani 1.00 1 d . . .
C7 C -0.8369(3) 0.0826(2) -0.4825(3) 0.047(1) Uani 1.00 1 d . . .
C8 C -0.7798(4) 0.1674(2) -0.5007(3) 0.047(1) Uani 1.00 1 d . . .
C9 C -0.7199(4) 0.1958(2) -0.5220(3) 0.046(1) Uani 1.00 1 d . . .
C10 C -0.6533(3) 0.1739(2) -0.5491(3) 0.0371(12) Uani 1.00 1 d . . .
C11 C -0.6485(3) 0.1225(2) -0.5543(2) 0.0287(10) Uani 1.00 1 d . . .
C12 C -0.7101(3) 0.0921(2) -0.5323(2) 0.0296(11) Uani 1.00 1 d . . .
C13 C -0.7774(3) 0.1146(2) -0.5056(3) 0.0385(12) Uani 1.00 1 d . . .
C14 C -0.6853(3) -0.1115(2) -0.5693(3) 0.0396(12) Uani 1.00 1 d . . .
C15 C -0.6232(3) -0.1260(2) -0.6136(3) 0.0349(11) Uani 1.00 1 d . . .
C16 C -0.6225(4) -0.1765(2) -0.6399(3) 0.049(1) Uani 1.00 1 d . . .
C17 C -0.5617(4) -0.1891(2) -0.6752(3) 0.060(2) Uani 1.00 1 d . . .
C18 C -0.4343(4) -0.1639(2) -0.7228(3) 0.063(2) Uani 1.00 1 d . . .
C19 C -0.3774(4) -0.1274(2) -0.7319(3) 0.059(2) Uani 1.00 1 d . . .
C20 C -0.3857(4) -0.0777(2) -0.7085(3) 0.048(1) Uani 1.00 1 d . . .
C21 C -0.4500(3) -0.0658(2) -0.6749(2) 0.0328(11) Uani 1.00 1 d . . .
C22 C -0.5081(3) -0.1031(2) -0.6624(2) 0.0346(11) Uani 1.00 1 d . . .
C23 C -0.5016(4) -0.1532(2) -0.6877(3) 0.0465(13) Uani 1.00 1 d . . .
C24 C -0.8803(3) 0.0465(2) -0.9515(3) 0.0421(12) Uani 1.00 1 d . . .
C25 C -0.8264(3) 0.0796(2) -0.9876(3) 0.0349(11) Uani 1.00 1 d . . .
C26 C -0.8760(3) 0.0937(2) -1.0801(3) 0.0420(12) Uani 1.00 1 d . . .
C27 C -0.8289(4) 0.1255(2) -1.1107(3) 0.0448(13) Uani 1.00 1 d . . .
C28 C -0.6752(4) 0.1757(2) -1.0785(3) 0.049(2) Uani 1.00 1 d . . .
C29 C -0.5799(4) 0.1913(2) -1.0182(4) 0.051(2) Uani 1.00 1 d . . .
C30 C -0.5374(4) 0.1772(2) -0.9277(3) 0.047(1) Uani 1.00 1 d . . .
C31 C -0.5897(3) 0.1471(2) -0.8988(3) 0.0382(12) Uani 1.00 1 d . . .
C32 C -0.6864(3) 0.1285(2) -0.9600(3) 0.0314(11) Uani 1.00 1 d . . .
C33 C -0.7316(3) 0.1444(2) -1.0519(3) 0.0357(12) Uani 1.00 1 d . . .
C34 C -0.7912(3) -0.0329(2) -0.9284(3) 0.0411(12) Uani 1.00 1 d . . .
C35 C -0.6855(3) -0.0367(2) -0.9168(3) 0.0346(11) Uani 1.00 1 d . . .
C36 C -0.6665(4) -0.0778(2) -0.9589(3) 0.0435(13) Uani 1.00 1 d . . .
C37 C -0.5763(4) -0.0818(2) -0.9584(3) 0.047(1) Uani 1.00 1 d . . .
C38 C -0.4091(4) -0.0446(2) -0.9174(3) 0.045(1) Uani 1.00 1 d . . .
C39 C -0.3398(4) -0.0073(2) -0.8771(3) 0.047(1) Uani 1.00 1 d . . .
C40 C -0.3612(3) 0.0323(2) -0.8330(3) 0.0447(13) Uani 1.00 1 d . . .
C41 C -0.4517(3) 0.0332(2) -0.8296(3) 0.0359(12) Uani 1.00 1 d . . .
C42 C -0.5241(3) -0.0049(2) -0.8724(2) 0.0306(11) Uani 1.00 1 d . . .
C43 C -0.5023(3) -0.0440(2) -0.9165(3) 0.0354(11) Uani 1.00 1 d . . .
C44 C -0.7621(4) 0.1525(2) -0.7722(3) 0.061(2) Uani 1.00 1 d . . .
C45 C -0.9160(5) 0.1604(3) -0.7647(5) 0.119(3) Uani 1.00 1 d . . .
C46 C -0.8271(8) 0.2349(2) -0.7748(5) 0.171(3) Uani 1.00 1 d . . .
C47 C -0.4239(4) -0.7136(2) -0.1292(3) 0.049(2) Uani 1.00 1 d . . .
C48 C -0.2622(4) -0.7488(2) -0.1011(4) 0.078(2) Uani 1.00 1 d . . .
C49 C -0.3064(4) -0.6609(2) -0.1525(4) 0.068(2) Uani 1.00 1 d . . .
C50 C -1.1014(4) 0.1697(2) -1.1696(3) 0.051(2) Uani 1.00 1 d . . .
C51 C -1.0058(6) 0.1881(3) -1.0122(4) 0.119(3) Uani 1.00 1 d . . .
C52 C -1.0001(5) 0.2430(3) -1.1247(6) 0.117(3) Uani 1.00 1 d . . .
C53 C -0.9126(4) -0.0557(2) -0.2034(4) 0.064(2) Uani 1.00 1 d . . .
C54 C -0.8929(5) -0.0763(3) -0.3352(4) 0.107(3) Uani 1.00 1 d . . .
C55 C -0.9250(5) 0.0110(3) -0.3065(4) 0.085(2) Uani 1.00 1 d . . .
H1 H -0.8413(3) -0.0206(2) -0.6711(3) 0.038(2) Uiso 1.00 1 c . . .
H2 H -0.8408(3) -0.0762(2) -0.6977(3) 0.038(2) Uiso 1.00 1 c . . .
H3 H -0.7391(3) -0.0595(2) -0.7574(3) 0.037(2) Uiso 1.00 1 c . . .
H4 H -0.9026(3) -0.0291(2) -0.8512(2) 0.036(2) Uiso 1.00 1 c . . .
H5 H -0.8720(3) 0.0222(2) -0.8020(2) 0.036(2) Uiso 1.00 1 c . . .
H6 H -0.6957(3) -0.0536(2) -0.4560(3) 0.043(2) Uiso 1.00 1 c . . .
H7 H -0.8090(3) -0.0587(2) -0.5280(3) 0.043(2) Uiso 1.00 1 c . . .
H8 H -0.8690(3) 0.0103(2) -0.4730(3) 0.054(2) Uiso 1.00 1 c . . .
H9 H -0.8830(3) 0.0964(2) -0.4647(3) 0.060(2) Uiso 1.00 1 c . . .
H10 H -0.8243(4) 0.1830(2) -0.4827(3) 0.058(2) Uiso 1.00 1 c . . .
H11 H -0.7228(4) 0.2314(2) -0.5186(3) 0.055(2) Uiso 1.00 1 c . . .
H12 H -0.6112(3) 0.1944(2) -0.5634(3) 0.044(2) Uiso 1.00 1 c . . .
H13 H -0.6039(3) 0.1078(2) -0.5729(2) 0.033(2) Uiso 1.00 1 c . . .
H14 H -0.7450(3) -0.1312(2) -0.5935(3) 0.043(2) Uiso 1.00 1 c . . .
H15 H -0.6464(3) -0.1177(2) -0.5061(3) 0.043(2) Uiso 1.00 1 c . . .
H16 H -0.6646(4) -0.2008(2) -0.6335(3) 0.051(2) Uiso 1.00 1 c . . .
H17 H -0.5578(4) -0.2228(2) -0.6913(3) 0.064(2) Uiso 1.00 1 c . . .
H18 H -0.4299(4) -0.1974(2) -0.7405(3) 0.074(2) Uiso 1.00 1 c . . .
H19 H -0.3320(4) -0.1354(2) -0.7542(3) 0.074(2) Uiso 1.00 1 c . . .
H20 H -0.3463(4) -0.0522(2) -0.7159(3) 0.056(2) Uiso 1.00 1 c . . .
H21 H -0.4557(3) -0.0323(2) -0.6597(2) 0.038(2) Uiso 1.00 1 c . . .
H22 H -0.9096(3) 0.0669(2) -0.9236(3) 0.043(2) Uiso 1.00 1 c . . .
H23 H -0.9330(3) 0.0284(2) -1.0000(3) 0.043(2) Uiso 1.00 1 c . . .
H24 H -0.9420(3) 0.0812(2) -1.1195(3) 0.045(2) Uiso 1.00 1 c . . .
H25 H -0.8608(4) 0.1349(2) -1.1723(3) 0.052(2) Uiso 1.00 1 c . . .
H26 H -0.7039(4) 0.1863(2) -1.1391(3) 0.066(2) Uiso 1.00 1 c . . .
H27 H -0.5420(4) 0.2116(2) -1.0375(4) 0.069(2) Uiso 1.00 1 c . . .
H28 H -0.4714(4) 0.1888(2) -0.8852(3) 0.060(2) Uiso 1.00 1 c . . .
H29 H -0.5611(3) 0.1385(2) -0.8370(3) 0.047(2) Uiso 1.00 1 c . . .
H30 H -0.8370(3) -0.0311(2) -0.9911(3) 0.047(2) Uiso 1.00 1 c . . .
H31 H -0.8045(3) -0.0627(2) -0.9044(3) 0.047(2) Uiso 1.00 1 c . . .
H32 H -0.7169(4) -0.1029(2) -0.9869(3) 0.050(2) Uiso 1.00 1 c . . .
H33 H -0.5614(4) -0.1095(2) -0.9855(3) 0.055(2) Uiso 1.00 1 c . . .
H34 H -0.3946(4) -0.0710(2) -0.9473(3) 0.056(2) Uiso 1.00 1 c . . .
H35 H -0.2769(4) -0.0082(2) -0.8782(3) 0.058(2) Uiso 1.00 1 c . . .
H36 H -0.3128(3) 0.0582(2) -0.8052(3) 0.053(2) Uiso 1.00 1 c . . .
H37 H -0.4657(3) 0.0596(2) -0.7990(3) 0.042(2) Uiso 1.00 1 c . . .
H38 H -0.7063(4) 0.1689(2) -0.7744(3) 0.065(2) Uiso 1.00 1 c . . .
H39 H -0.9623(5) 0.1865(3) -0.7678(5) 0.139(4) Uiso 1.00 1 c . . .
H40 H -0.8903(5) 0.1438(3) -0.7103(5) 0.139(4) Uiso 1.00 1 c . . .
H41 H -0.9517(5) 0.1384(3) -0.8144(5) 0.139(4) Uiso 1.00 1 c . . .
H42 H -0.8211(8) 0.2444(2) -0.8279(5) 0.158(4) Uiso 1.00 1 c . . .
H43 H -0.7637(8) 0.2462(2) -0.7232(5) 0.158(4) Uiso 1.00 1 c . . .
H44 H -0.8815(8) 0.2487(2) -0.7746(5) 0.158(4) Uiso 1.00 1 c . . .
H45 H -0.5003(2) 0.06264(10) -0.6307(2) 0.0343(13) Uiso 1.00 1 c . . .
H46 H -0.5143(2) 0.11564(10) -0.6767(2) 0.0342(13) Uiso 1.00 1 c . . .
H47 H -0.4380(4) -0.7455(2) -0.1118(3) 0.062(2) Uiso 1.00 1 c . . .
H48 H -0.2035(4) -0.7385(2) -0.1043(4) 0.094(3) Uiso 1.00 1 c . . .
H49 H -0.2436(4) -0.7587(2) -0.0406(4) 0.094(3) Uiso 1.00 1 c . . .
H50 H -0.2916(4) -0.7772(2) -0.1398(4) 0.094(3) Uiso 1.00 1 c . . .
H51 H -0.3549(4) -0.6526(2) -0.2139(4) 0.089(3) Uiso 1.00 1 c . . .
H52 H -0.3061(4) -0.6356(2) -0.1139(4) 0.089(3) Uiso 1.00 1 c . . .
H53 H -0.2416(4) -0.6645(2) -0.1487(4) 0.089(3) Uiso 1.00 1 c . . .
H54 H -1.1198(4) 0.1793(2) -1.2295(3) 0.059(2) Uiso 1.00 1 c . . .
H55 H -0.9620(6) 0.2131(3) -0.9753(4) 0.125(3) Uiso 1.00 1 c . . .
H56 H -0.9729(6) 0.1565(3) -0.9987(4) 0.126(3) Uiso 1.00 1 c . . .
H57 H -1.0644(6) 0.1861(3) -1.0030(4) 0.126(3) Uiso 1.00 1 c . . .
H58 H -1.0550(5) 0.2642(3) -1.1650(6) 0.130(4) Uiso 1.00 1 c . . .
H59 H -0.9569(5) 0.2602(3) -1.0729(6) 0.130(4) Uiso 1.00 1 c . . .
H60 H -0.9632(5) 0.2334(3) -1.1571(6) 0.130(4) Uiso 1.00 1 c . . .
H61 H -0.9020(4) -0.0906(2) -0.1879(4) 0.074(2) Uiso 1.00 1 c . . .
H62 H -0.8951(5) -0.0605(3) -0.3855(4) 0.117(3) Uiso 1.00 1 c . . .
H63 H -0.9455(5) -0.1017(3) -0.3551(4) 0.117(3) Uiso 1.00 1 c . . .
H64 H -0.8293(5) -0.0926(3) -0.3006(4) 0.117(3) Uiso 1.00 1 c . . .
H65 H -0.9885(5) 0.0227(3) -0.3143(4) 0.099(3) Uiso 1.00 1 c . . .
H66 H -0.9219(5) 0.0149(3) -0.3612(4) 0.099(3) Uiso 1.00 1 c . . .
H67 H -0.8718(5) 0.0304(3) -0.2603(4) 0.099(3) Uiso 1.00 1 c . . .

loop_
_atom_site_aniso_label
_atom_site_aniso_U_11
_atom_site_aniso_U_22
_atom_site_aniso_U_33
_atom_site_aniso_U_12
_atom_site_aniso_U_13
_atom_site_aniso_U_23
Mn1 0.0182(3) 0.0236(3) 0.0210(3) -0.0047(2) 0.0059(2) 0.0013(2)
Mn2 0.0207(3) 0.0256(3) 0.0222(3) -0.0016(3) 0.0072(2) 0.0005(2)
Cl1 0.0406(6) 0.0482(7) 0.0470(6) -0.0050(5) 0.0226(5) 0.0009(6)
Cl2 0.0544(8) 0.0519(8) 0.0584(8) -0.0036(6) 0.0188(6) 0.0082(6)
O1 0.0169(12) 0.027(1) 0.0235(12) -0.0071(11) 0.0039(10) 0.0005(11)
O2 0.0222(13) 0.0232(13) 0.0244(12) -0.0016(11) 0.0112(11) 0.0063(11)
O3 0.031(2) 0.027(2) 0.0268(13) -0.0071(12) 0.0108(12) 0.0014(11)
O4 0.052(2) 0.038(2) 0.044(2) 0.011(2) 0.021(2) -0.001(2)
O5 0.229(7) 0.099(4) 0.088(4) -0.013(4) 0.014(4) 0.048(3)
O6 0.068(3) 0.134(4) 0.153(4) -0.034(3) 0.073(3) -0.046(4)
O7 0.068(3) 0.121(4) 0.072(3) -0.030(3) 0.019(2) -0.029(3)
O8 0.130(4) 0.068(3) 0.121(4) 0.010(3) 0.073(3) -0.015(3)
O9 0.072(3) 0.143(5) 0.126(4) -0.048(3) 0.052(3) -0.081(4)
O10 0.133(5) 0.296(9) 0.175(6) -0.090(5) 0.129(5) -0.118(6)
O11 0.218(8) 0.117(5) 0.227(8) -0.036(5) -0.067(6) 0.116(5)
O12 0.050(2) 0.116(4) 0.084(3) -0.022(2) 0.023(2) -0.036(3)
O13 0.054(2) 0.042(2) 0.077(2) 0.015(2) 0.036(2) 0.010(2)
O14 0.066(3) 0.092(3) 0.063(2) 0.014(2) 0.035(2) -0.006(2)
O15 0.109(4) 0.049(3) 0.111(3) -0.030(2) 0.058(3) -0.016(2)
N1 0.024(2) 0.032(2) 0.027(2) -0.009(1) 0.008(1) 0.001(1)
N2 0.023(2) 0.033(2) 0.027(2) -0.002(2) 0.0054(13) 0.001(2)
N3 0.023(2) 0.036(2) 0.024(2) -0.001(1) 0.011(1) 0.002(1)
N4 0.029(2) 0.024(2) 0.029(2) -0.001(2) 0.006(1) 0.000(1)
N5 0.030(2) 0.033(2) 0.029(2) 0.002(2) 0.012(2) 0.004(2)
N6 0.029(2) 0.034(2) 0.025(2) 0.002(2) 0.009(1) 0.001(1)
N7 0.049(3) 0.052(3) 0.044(2) 0.022(2) 0.005(2) -0.007(2)
N8 0.048(2) 0.049(3) 0.051(2) 0.009(2) 0.029(2) 0.004(2)
N9 0.049(3) 0.040(2) 0.057(3) -0.002(2) 0.010(2) -0.010(2)
N10 0.048(3) 0.077(3) 0.050(3) 0.015(2) 0.017(2) -0.009(2)
C1 0.024(2) 0.037(3) 0.034(2) -0.009(2) 0.007(2) 0.003(2)
C2 0.028(2) 0.036(2) 0.030(2) -0.010(2) 0.004(2) 0.002(2)
C3 0.019(2) 0.043(3) 0.028(2) -0.008(2) 0.004(2) 0.002(2)
C4 0.027(2) 0.045(3) 0.036(2) -0.013(2) 0.015(2) 0.004(2)
C5 0.023(2) 0.047(3) 0.026(2) -0.003(2) 0.010(2) 0.000(2)
C6 0.032(2) 0.061(3) 0.042(2) -0.005(2) 0.021(2) 0.003(2)
C7 0.032(2) 0.069(4) 0.049(3) 0.006(2) 0.027(2) 0.000(3)
C8 0.046(3) 0.050(3) 0.049(3) 0.022(2) 0.025(2) 0.006(2)
C9 0.056(3) 0.035(3) 0.047(3) 0.016(2) 0.025(2) 0.004(2)
C10 0.042(3) 0.032(2) 0.036(2) 0.004(2) 0.017(2) 0.006(2)
C11 0.028(2) 0.032(2) 0.023(2) 0.006(2) 0.010(2) 0.002(2)
C12 0.024(2) 0.039(3) 0.022(2) 0.006(2) 0.008(2) 0.003(2)
C13 0.032(2) 0.051(3) 0.032(2) 0.010(2) 0.015(2) 0.004(2)
C14 0.038(3) 0.027(2) 0.042(2) -0.015(2) 0.009(2) 0.005(2)
C15 0.036(2) 0.026(2) 0.028(2) -0.004(2) 0.004(2) 0.003(2)
C16 0.055(3) 0.024(3) 0.049(3) -0.006(2) 0.009(2) 0.001(2)
C17 0.080(4) 0.025(3) 0.054(3) 0.004(3) 0.015(3) -0.012(2)
C18 0.085(4) 0.052(4) 0.049(3) 0.025(3) 0.030(3) -0.004(3)
C19 0.072(4) 0.071(4) 0.044(3) 0.034(3) 0.034(3) 0.011(3)
C20 0.049(3) 0.058(3) 0.034(2) 0.017(3) 0.018(2) 0.013(2)
C21 0.038(2) 0.036(3) 0.021(2) 0.010(2) 0.012(2) 0.006(2)
C22 0.037(2) 0.033(2) 0.022(2) 0.008(2) 0.005(2) 0.001(2)
C23 0.057(3) 0.032(3) 0.036(2) 0.010(2) 0.010(2) -0.004(2)
C24 0.028(2) 0.050(3) 0.030(2) -0.007(2) -0.001(2) 0.008(2)
C25 0.031(2) 0.037(3) 0.029(2) 0.001(2) 0.007(2) 0.007(2)
C26 0.039(3) 0.043(3) 0.031(2) 0.000(2) 0.006(2) 0.002(2)
C27 0.058(3) 0.043(3) 0.029(2) 0.014(2) 0.017(2) 0.012(2)
C28 0.070(4) 0.040(3) 0.055(3) 0.020(3) 0.045(3) 0.018(2)
C29 0.062(3) 0.035(3) 0.075(3) 0.008(3) 0.047(3) 0.016(3)
C30 0.045(3) 0.036(3) 0.067(3) 0.000(2) 0.034(3) 0.005(2)
C31 0.038(2) 0.033(2) 0.047(3) 0.003(2) 0.024(2) 0.007(2)
C32 0.036(2) 0.029(2) 0.033(2) 0.008(2) 0.020(2) 0.003(2)
C33 0.050(3) 0.026(2) 0.038(2) 0.014(2) 0.026(2) 0.008(2)
C34 0.039(3) 0.043(3) 0.036(2) -0.010(2) 0.013(2) -0.007(2)
C35 0.041(3) 0.031(2) 0.027(2) -0.001(2) 0.012(2) -0.001(2)
C36 0.046(3) 0.035(3) 0.042(2) -0.002(2) 0.015(2) -0.006(2)
C37 0.058(3) 0.040(3) 0.040(2) 0.008(2) 0.020(2) -0.006(2)
C38 0.048(3) 0.054(3) 0.037(2) 0.017(3) 0.023(2) 0.008(2)
C39 0.037(3) 0.060(3) 0.048(3) 0.013(2) 0.023(2) 0.013(3)
C40 0.033(3) 0.052(3) 0.048(3) -0.000(2) 0.018(2) 0.006(2)
C41 0.033(2) 0.036(2) 0.038(2) 0.003(2) 0.016(2) 0.002(2)
C42 0.028(2) 0.036(2) 0.026(2) 0.008(2) 0.011(2) 0.007(2)
C43 0.037(2) 0.042(3) 0.027(2) 0.012(2) 0.014(2) 0.007(2)
C44 0.071(4) 0.058(4) 0.032(3) -0.001(3) 0.007(2) 0.000(3)
C45 0.068(5) 0.161(8) 0.116(6) 0.035(5) 0.036(5) -0.037(6)
C46 0.273(12) 0.043(4) 0.079(5) 0.037(6) -0.012(6) -0.005(4)
C47 0.060(3) 0.040(3) 0.055(3) 0.006(3) 0.034(3) 0.006(2)
C48 0.067(4) 0.085(5) 0.083(4) 0.034(4) 0.036(3) 0.018(4)
C49 0.075(4) 0.068(4) 0.079(4) -0.006(3) 0.051(3) 0.003(3)
C50 0.050(3) 0.042(3) 0.056(3) -0.005(3) 0.023(3) -0.008(2)
C51 0.152(7) 0.103(6) 0.058(4) 0.058(5) 0.013(4) -0.019(4)
C52 0.073(5) 0.073(5) 0.180(8) -0.028(4) 0.038(5) 0.004(5)
C53 0.046(3) 0.073(4) 0.065(3) 0.010(3) 0.019(3) -0.005(3)
C54 0.072(4) 0.165(7) 0.055(3) 0.042(5) 0.006(3) -0.039(4)
C55 0.078(4) 0.107(5) 0.060(4) 0.026(4) 0.026(3) 0.010(4)

loop_
_atom_type_symbol
_atom_type_description
_atom_type_scat_dispersion_real
_atom_type_scat_dispersion_imag
_atom_type_scat_source
C C 0.006 0.003
;
International Tables for Crystallography
(1992, Vol. C, Tables 4.2.6.8 and 6.1.1.4)
;
H H 0.000 0.000
;
International Tables for Crystallography
(1992, Vol. C, Table 6.1.1.4)
;
Cl Cl 0.174 0.200
;
International Tables for Crystallography
(1992, Vol. C, Tables 4.2.6.8 and 6.1.1.4)
;
Mn Mn 0.346 0.844
;
International Tables for Crystallography
(1992, Vol. C, Tables 4.2.6.8 and 6.1.1.4)
;
N N 0.011 0.006
;
International Tables for Crystallography
(1992, Vol. C, Tables 4.2.6.8 and 6.1.1.4)
;
O O 0.017 0.010
;
International Tables for Crystallography
(1992, Vol. C, Tables 4.2.6.8 and 6.1.1.4)
;

loop_
_geom_angle_atom_site_label_1
_geom_angle_site_symmetry_1
_geom_angle_atom_site_label_2
_geom_angle_site_symmetry_2
_geom_angle_atom_site_label_3
_geom_angle_site_symmetry_3
_geom_angle
_geom_angle_publ_flag
O1 . Mn1 . O2 . 97.1(1) yes
O1 . Mn1 . N1 . 85.79(11) yes
O2 . Mn1 . N1 . 176.42(11) yes
O1 . Mn1 . N4 . 84.8(1) yes
O2 . Mn1 . N4 . 107.54(11) yes
N1 . Mn1 . N4 . 74.81(12) yes
O1 . Mn2 . O3 . 91.69(9) yes
O1 . Mn2 . O4 . 89.55(11) yes
O3 . Mn2 . O4 . 94.61(11) yes
O1 . Mn2 . N2 . 79.1(1) yes
O3 . Mn2 . N2 . 170.13(11) yes
O4 . Mn2 . N2 . 88.87(12) yes
O1 . Mn2 . N5 . 152.0(1) yes
O3 . Mn2 . N5 . 114.6(1) yes
O4 . Mn2 . N5 . 79.41(11) yes
N2 . Mn2 . N5 . 75.06(11) yes
O1 . Mn2 . N6 . 102.5(1) yes
O3 . Mn2 . N6 . 103.07(11) yes
O4 . Mn2 . N6 . 158.12(11) yes
N2 . Mn2 . N6 . 75.86(12) yes
N5 . Mn2 . N6 . 81.53(11) yes
O9 . Cl1 . O10 . 107.8(3) yes
O9 . Cl1 . O11 . 109.1(5) yes
O10 . Cl1 . O11 . 115.3(6) yes
O9 . Cl1 . O12 . 110.8(3) yes
O10 . Cl1 . O12 . 107.8(3) yes
O11 . Cl1 . O12 . 106.0(4) yes
O5 . Cl2 . O6 . 117.2(4) yes
O5 . Cl2 . O7 . 111.4(3) yes
O6 . Cl2 . O7 . 109.5(3) yes
O5 . Cl2 . O8 . 105.2(4) yes
O6 . Cl2 . O8 . 106.6(3) yes
O7 . Cl2 . O8 . 106.2(3) yes
Mn1 . O1 . Mn2 . 134.66(12) yes
Mn1 . O1 . C2 . 111.6(2) yes
Mn2 . O1 . C2 . 112.7(2) yes
Mn2 . O3 . H45 . 111.8(3) no
Mn2 . O3 . H46 . 122.6(3) no
H45 . O3 . H46 . 106.8(3) no
Mn2 . O4 . C44 . 134.3(4) yes
Mn1 . N1 . C1 . 105.0(2) yes
Mn1 . N1 . C4 . 109.8(2) yes
C1 . N1 . C4 . 109.5(3) yes
Mn1 . N1 . C14 . 110.8(2) yes
C1 . N1 . C14 . 112.4(3) yes
C4 . N1 . C14 . 109.3(3) yes
Mn2 . N2 . C3 . 103.0(2) yes
Mn2 . N2 . C24 . 107.4(2) yes
C3 . N2 . C24 . 111.8(3) yes
Mn2 . N2 . C34 . 112.5(2) yes
C3 . N2 . C34 . 110.9(3) yes
C24 . N2 . C34 . 110.9(3) yes
C5 . N3 . C12 . 118.6(3) yes
Mn1 . N4 . C15 . 111.1(3) yes
Mn1 . N4 . C22 . 130.1(3) yes
C15 . N4 . C22 . 118.8(4) yes
Mn2 . N5 . C25 . 111.8(3) yes
Mn2 . N5 . C32 . 127.9(2) yes
C25 . N5 . C32 . 119.3(3) yes
Mn2 . N6 . C35 . 113.3(3) yes
Mn2 . N6 . C42 . 128.9(3) yes
C35 . N6 . C42 . 117.6(3) yes
C44 . N7 . C45 . 117.0(5) yes
C44 . N7 . C46 . 125.3(7) yes
C45 . N7 . C46 . 117.5(6) yes
C47 . N8 . C48 . 121.7(4) yes
C47 . N8 . C49 . 121.1(4) yes
C48 . N8 . C49 . 117.2(4) yes
C50 . N9 . C51 . 121.4(5) yes
C50 . N9 . C52 . 121.2(5) yes
C51 . N9 . C52 . 117.4(5) yes
C53 . N10 . C54 . 121.0(5) yes
C53 . N10 . C55 . 120.9(5) yes
C54 . N10 . C55 . 118.1(5) yes
N1 . C1 . C2 . 111.9(3) yes
N1 . C1 . H1 . 108.6(5) no
C2 . C1 . H1 . 108.3(5) no
N1 . C1 . H2 . 109.1(5) no
C2 . C1 . H2 . 109.7(5) no
H1 . C1 . H2 . 109.1(5) no
O1 . C2 . C1 . 111.3(3) yes
O1 . C2 . C3 . 109.1(3) yes
C1 . C2 . C3 . 108.9(3) yes
O1 . C2 . H3 . 109.4(5) no
C1 . C2 . H3 . 109.0(5) no
C3 . C2 . H3 . 109.2(5) no
N2 . C3 . C2 . 109.3(3) yes
N2 . C3 . H4 . 109.9(5) no
C2 . C3 . H4 . 110.2(5) no
N2 . C3 . H5 . 109.7(5) no
C2 . C3 . H5 . 108.9(5) no
H4 . C3 . H5 . 108.8(5) no
N1 . C4 . C5 . 111.9(3) yes
N1 . C4 . H6 . 109.2(5) no
C5 . C4 . H6 . 108.8(5) no
N1 . C4 . H7 . 109.1(5) no
C5 . C4 . H7 . 108.6(5) no
H6 . C4 . H7 . 109.2(6) no
N3 . C5 . C4 . 116.7(4) yes
N3 . C5 . C6 . 123.3(4) yes
C4 . C5 . C6 . 120.0(4) yes
C5 . C6 . C7 . 119.2(4) yes
C5 . C6 . H8 . 119.6(6) no
C7 . C6 . H8 . 121.2(6) no
C6 . C7 . C13 . 120.0(4) yes
C6 . C7 . H9 . 120.1(6) no
C13 . C7 . H9 . 119.9(6) no
C9 . C8 . C13 . 120.5(4) yes
C9 . C8 . H10 . 119.6(6) no
C13 . C8 . H10 . 119.9(6) no
C8 . C9 . C10 . 121.2(4) yes
C8 . C9 . H11 . 119.4(6) no
C10 . C9 . H11 . 119.5(6) no
C9 . C10 . C11 . 120.0(4) yes
C9 . C10 . H12 . 120.1(6) no
C11 . C10 . H12 . 119.9(5) no
C10 . C11 . C12 . 119.9(4) yes
C10 . C11 . H13 . 120.0(5) no
C12 . C11 . H13 . 120.0(5) no
N3 . C12 . C11 . 119.3(3) yes
N3 . C12 . C13 . 121.2(4) yes
C11 . C12 . C13 . 119.5(4) yes
C7 . C13 . C8 . 123.4(4) yes
C7 . C13 . C12 . 117.7(4) yes
C8 . C13 . C12 . 118.9(4) yes
N1 . C14 . C15 . 113.3(3) yes
N1 . C14 . H14 . 108.5(5) no
C15 . C14 . H14 . 108.8(5) no
N1 . C14 . H15 . 108.1(5) no
C15 . C14 . H15 . 108.5(5) no
H14 . C14 . H15 . 109.6(6) no
N4 . C15 . C14 . 117.0(4) yes
N4 . C15 . C16 . 122.8(4) yes
C14 . C15 . C16 . 120.1(4) yes
C15 . C16 . C17 . 118.8(5) yes
C15 . C16 . H16 . 120.8(6) no
C17 . C16 . H16 . 120.4(6) no
C16 . C17 . C23 . 121.1(4) yes
C16 . C17 . H17 . 120.5(7) no
C23 . C17 . H17 . 118.4(7) no
C19 . C18 . C23 . 120.9(5) yes
C19 . C18 . H18 . 120.1(7) no
C23 . C18 . H18 . 119.1(7) no
C18 . C19 . C20 . 120.3(5) yes
C18 . C19 . H19 . 119.7(7) no
C20 . C19 . H19 . 120.1(7) no
C19 . C20 . C21 . 120.7(5) yes
C19 . C20 . H20 . 119.9(6) no
C21 . C20 . H20 . 119.4(6) no
C20 . C21 . C22 . 120.3(4) yes
C20 . C21 . H21 . 120.4(5) no
C22 . C21 . H21 . 119.3(5) no
N4 . C22 . C21 . 119.5(4) yes
N4 . C22 . C23 . 121.2(4) yes
C21 . C22 . C23 . 119.3(4) yes
C17 . C23 . C18 . 124.1(5) yes
C17 . C23 . C22 . 117.4(5) yes
C18 . C23 . C22 . 118.5(5) yes
N2 . C24 . C25 . 111.9(3) yes
N2 . C24 . H22 . 108.6(5) no
C25 . C24 . H22 . 108.8(5) no
N2 . C24 . H23 . 108.9(5) no
C25 . C24 . H23 . 109.5(5) no
H22 . C24 . H23 . 109.1(6) no
N5 . C25 . C24 . 118.0(3) yes
N5 . C25 . C26 . 122.1(4) yes
C24 . C25 . C26 . 119.9(4) yes
C25 . C26 . C27 . 119.3(4) yes
C25 . C26 . H24 . 120.0(6) no
C27 . C26 . H24 . 120.7(6) no
C26 . C27 . C33 . 120.5(4) yes
C26 . C27 . H25 . 120.2(6) no
C33 . C27 . H25 . 119.3(6) no
C29 . C28 . C33 . 121.2(4) yes
C29 . C28 . H26 . 119.4(7) no
C33 . C28 . H26 . 119.4(6) no
C28 . C29 . C30 . 120.2(4) yes
C28 . C29 . H27 . 120.3(7) no
C30 . C29 . H27 . 119.5(7) no
C29 . C30 . C31 . 120.5(5) yes
C29 . C30 . H28 . 120.3(6) no
C31 . C30 . H28 . 119.2(6) no
C30 . C31 . C32 . 120.8(4) yes
C30 . C31 . H29 . 120.0(6) no
C32 . C31 . H29 . 119.2(5) no
N5 . C32 . C31 . 119.6(3) yes
N5 . C32 . C33 . 121.7(4) yes
C31 . C32 . C33 . 118.8(4) yes
C27 . C33 . C28 . 124.4(4) yes
C27 . C33 . C32 . 117.1(4) yes
C28 . C33 . C32 . 118.4(4) yes
N2 . C34 . C35 . 115.6(3) yes
N2 . C34 . H30 . 108.3(5) no
C35 . C34 . H30 . 107.8(5) no
N2 . C34 . H31 . 108.0(5) no
C35 . C34 . H31 . 107.8(5) no
H30 . C34 . H31 . 109.2(6) no
N6 . C35 . C34 . 120.9(4) yes
N6 . C35 . C36 . 123.0(4) yes
C34 . C35 . C36 . 116.1(4) yes
C35 . C36 . C37 . 120.0(4) yes
C35 . C36 . H32 . 119.7(6) no
C37 . C36 . H32 . 120.3(6) no
C36 . C37 . C43 . 119.4(4) yes
C36 . C37 . H33 . 121.3(6) no
C43 . C37 . H33 . 119.3(6) no
C39 . C38 . C43 . 120.7(4) yes
C39 . C38 . H34 . 119.7(6) no
C43 . C38 . H34 . 119.6(6) no
C38 . C39 . C40 . 120.0(4) yes
C38 . C39 . H35 . 119.9(6) no
C40 . C39 . H35 . 120.1(6) no
C39 . C40 . C41 . 120.4(4) yes
C39 . C40 . H36 . 119.7(6) no
C41 . C40 . H36 . 119.9(6) no
C40 . C41 . C42 . 119.7(4) yes
C40 . C41 . H37 . 120.5(5) no
C42 . C41 . H37 . 119.8(5) no
N6 . C42 . C41 . 118.8(4) yes
N6 . C42 . C43 . 121.8(4) yes
C41 . C42 . C43 . 119.4(4) yes
C37 . C43 . C38 . 122.2(4) yes
C37 . C43 . C42 . 118.0(4) yes
C38 . C43 . C42 . 119.8(4) yes
O4 . C44 . N7 . 130.3(6) yes
O4 . C44 . H38 . 115.5(7) no
N7 . C44 . H38 . 114.2(7) no
N7 . C45 . H39 . 109.0(9) no
N7 . C45 . H40 . 108.8(9) no
H39 . C45 . H40 . 110.6(11) no
N7 . C45 . H41 . 108.4(9) no
H39 . C45 . H41 . 108.1(10) no
H40 . C45 . H41 . 111.9(11) no
N7 . C46 . H42 . 107.6(9) no
N7 . C46 . H43 . 108.9(9) no
H42 . C46 . H43 . 105.0(11) no
N7 . C46 . H44 . 111.2(9) no
H42 . C46 . H44 . 112.2(11) no
H43 . C46 . H44 . 111.6(11) no
O13 . C47 . N8 . 126.9(5) yes
O13 . C47 . H47 . 116.0(6) no
N8 . C47 . H47 . 117.1(6) no
N8 . C48 . H48 . 110.3(7) no
N8 . C48 . H49 . 109.7(7) no
H48 . C48 . H49 . 109.4(8) no
N8 . C48 . H50 . 109.9(7) no
H48 . C48 . H50 . 109.2(8) no
H49 . C48 . H50 . 108.4(8) no
N8 . C49 . H51 . 109.0(7) no
N8 . C49 . H52 . 109.8(7) no
H51 . C49 . H52 . 109.4(8) no
N8 . C49 . H53 . 108.9(7) no
H51 . C49 . H53 . 108.6(8) no
H52 . C49 . H53 . 111.0(8) no
O15 . C50 . N9 . 125.2(5) yes
O15 . C50 . H54 . 118.0(6) no
N9 . C50 . H54 . 116.8(6) no
N9 . C51 . H55 . 110.2(8) no
N9 . C51 . H56 . 108.8(8) no
H55 . C51 . H56 . 110.9(10) no
N9 . C51 . H57 . 108.4(8) no
H55 . C51 . H57 . 109.7(10) no
H56 . C51 . H57 . 108.7(10) no
N9 . C52 . H58 . 109.9(8) no
N9 . C52 . H59 . 111.9(9) no
H58 . C52 . H59 . 110.7(10) no
N9 . C52 . H60 . 108.6(8) no
H58 . C52 . H60 . 106.3(10) no
H59 . C52 . H60 . 109.3(10) no
O14 . C53 . N10 . 123.1(6) yes
O14 . C53 . H61 . 119.1(7) no
N10 . C53 . H61 . 117.8(7) no
N10 . C54 . H62 . 110.9(8) no
N10 . C54 . H63 . 108.0(8) no
H62 . C54 . H63 . 109.2(9) no
N10 . C54 . H64 . 110.3(8) no
H62 . C54 . H64 . 110.8(9) no
H63 . C54 . H64 . 107.5(9) no
N10 . C55 . H65 . 110.1(7) no
N10 . C55 . H66 . 110.1(7) no
H65 . C55 . H66 . 109.7(9) no
N10 . C55 . H67 . 109.2(7) no
H65 . C55 . H67 . 108.9(9) no
H66 . C55 . H67 . 108.8(9) no

loop_
_geom_bond_atom_site_label_1
_geom_bond_site_symmetry_1
_geom_bond_atom_site_label_2
_geom_bond_site_symmetry_2
_geom_bond_distance
_geom_bond_publ_flag
Mn1 . O1 . 1.950(2) yes
Mn1 . O2 . 1.857(2) yes
Mn1 . N1 . 2.119(3) yes
Mn1 . N4 . 2.390(3) yes
Mn2 . O1 . 2.153(2) yes
Mn2 . O3 . 2.122(2) yes
Mn2 . O4 . 2.187(3) yes
Mn2 . N2 . 2.273(3) yes
Mn2 . N5 . 2.359(3) yes
Mn2 . N6 . 2.323(3) yes
Cl1 . O9 . 1.401(4) yes
Cl1 . O10 . 1.346(5) yes
Cl1 . O11 . 1.297(5) yes
Cl1 . O12 . 1.427(4) yes
Cl2 . O5 . 1.372(5) yes
Cl2 . O6 . 1.413(4) yes
Cl2 . O7 . 1.419(4) yes
Cl2 . O8 . 1.465(4) yes
O1 . C2 . 1.429(4) yes
O3 . H45 . 1.024(4) no
O3 . H46 . 0.941(4) no
O4 . C44 . 1.176(6) yes
O13 . C47 . 1.239(5) yes
O14 . C53 . 1.228(6) yes
O15 . C50 . 1.214(6) yes
N1 . C1 . 1.504(4) yes
N1 . C4 . 1.477(5) yes
N1 . C14 . 1.484(5) yes
N2 . C3 . 1.480(5) yes
N2 . C24 . 1.478(5) yes
N2 . C34 . 1.475(5) yes
N3 . C5 . 1.319(5) yes
N3 . C12 . 1.380(5) yes
N4 . C15 . 1.310(5) yes
N4 . C22 . 1.379(5) yes
N5 . C25 . 1.322(5) yes
N5 . C32 . 1.365(5) yes
N6 . C35 . 1.326(5) yes
N6 . C42 . 1.388(5) yes
N7 . C44 . 1.312(6) yes
N7 . C45 . 1.470(8) yes
N7 . C46 . 1.387(7) yes
N8 . C47 . 1.324(6) yes
N8 . C48 . 1.448(6) yes
N8 . C49 . 1.457(6) yes
N9 . C50 . 1.306(6) yes
N9 . C51 . 1.432(7) yes
N9 . C52 . 1.411(7) yes
N10 . C53 . 1.356(7) yes
N10 . C54 . 1.443(7) yes
N10 . C55 . 1.439(7) yes
C1 . C2 . 1.506(5) yes
C1 . H1 . 0.960(6) no
C1 . H2 . 0.944(5) no
C2 . C3 . 1.531(5) yes
C2 . H3 . 0.940(6) no
C3 . H4 . 0.949(5) no
C3 . H5 . 0.959(6) no
C4 . C5 . 1.498(6) yes
C4 . H6 . 0.951(5) no
C4 . H7 . 0.953(6) no
C5 . C6 . 1.403(6) yes
C6 . C7 . 1.352(6) yes
C6 . H8 . 0.947(7) no
C7 . C13 . 1.415(6) yes
C7 . H9 . 0.947(8) no
C8 . C9 . 1.346(6) yes
C8 . C13 . 1.411(6) yes
C8 . H10 . 0.948(8) no
C9 . C10 . 1.405(6) yes
C9 . H11 . 0.953(6) no
C10 . C11 . 1.378(5) yes
C10 . H12 . 0.948(7) no
C11 . C12 . 1.403(5) yes
C11 . H13 . 0.948(6) no
C12 . C13 . 1.417(5) yes
C14 . C15 . 1.493(6) yes
C14 . H14 . 0.945(6) no
C14 . H15 . 0.953(6) no
C15 . C16 . 1.420(6) yes
C16 . C17 . 1.343(7) yes
C16 . H16 . 0.944(7) no
C17 . C23 . 1.396(7) yes
C17 . H17 . 0.950(7) no
C18 . C19 . 1.349(7) yes
C18 . C23 . 1.417(7) yes
C18 . H18 . 0.954(8) no
C19 . C20 . 1.407(7) yes
C19 . H19 . 0.942(10) no
C20 . C21 . 1.365(6) yes
C20 . H20 . 0.947(7) no
C21 . C22 . 1.401(6) yes
C21 . H21 . 0.944(6) no
C22 . C23 . 1.421(6) yes
C24 . C25 . 1.506(6) yes
C24 . H22 . 0.951(7) no
C24 . H23 . 0.953(5) no
C25 . C26 . 1.421(5) yes
C26 . C27 . 1.351(6) yes
C26 . H24 . 0.951(6) no
C27 . C33 . 1.408(6) yes
C27 . H25 . 0.945(6) no
C28 . C29 . 1.363(7) yes
C28 . C33 . 1.404(6) yes
C28 . H26 . 0.944(7) no
C29 . C30 . 1.396(6) yes
C29 . H27 . 0.946(9) no
C30 . C31 . 1.361(6) yes
C30 . H28 . 0.954(6) no
C31 . C32 . 1.408(6) yes
C31 . H29 . 0.947(6) no
C32 . C33 . 1.427(5) yes
C34 . C35 . 1.501(6) yes
C34 . H30 . 0.949(5) no
C34 . H31 . 0.954(7) no
C35 . C36 . 1.407(6) yes
C36 . C37 . 1.348(6) yes
C36 . H32 . 0.948(6) no
C37 . C43 . 1.414(6) yes
C37 . H33 . 0.951(7) no
C38 . C39 . 1.362(6) yes
C38 . C43 . 1.401(6) yes
C38 . H34 . 0.950(7) no
C39 . C40 . 1.413(6) yes
C39 . H35 . 0.950(8) no
C40 . C41 . 1.382(6) yes
C40 . H36 . 0.948(6) no
C41 . C42 . 1.408(6) yes
C41 . H37 . 0.953(6) no
C42 . C43 . 1.406(5) yes
C44 . H38 . 0.958(9) no
C45 . H39 . 0.966(12) no
C45 . H40 . 0.922(10) no
C45 . H41 . 0.951(10) no
C46 . H42 . 0.97(1) no
C46 . H43 . 0.981(10) no
C46 . H44 . 0.89(1) no
C47 . H47 . 0.955(7) no
C48 . H48 . 0.945(10) no
C48 . H49 . 0.956(9) no
C48 . H50 . 0.957(8) no
C49 . H51 . 0.965(7) no
C49 . H52 . 0.936(8) no
C49 . H53 . 0.946(9) no
C50 . H54 . 0.946(8) no
C51 . H55 . 0.936(9) no
C51 . H56 . 0.948(10) no
C51 . H57 . 0.961(13) no
C52 . H58 . 0.961(9) no
C52 . H59 . 0.924(9) no
C52 . H60 . 0.98(1) no
C53 . H61 . 0.960(9) no
C54 . H62 . 0.932(10) no
C54 . H63 . 0.971(10) no
C54 . H64 . 0.952(9) no
C55 . H65 . 0.948(10) no
C55 . H66 . 0.949(10) no
C55 . H67 . 0.958(8) no

loop_
_geom_torsion_atom_site_label_1
_geom_torsion_site_symmetry_1
_geom_torsion_atom_site_label_2
_geom_torsion_site_symmetry_2
_geom_torsion_atom_site_label_3
_geom_torsion_site_symmetry_3
_geom_torsion_atom_site_label_4
_geom_torsion_site_symmetry_4
_geom_torsion
_geom_torsion_publ_flag
O2 . Mn1 . O1 . Mn2 . -1.3(5) yes
O2 . Mn1 . O1 . C2 . 166.2(4) yes
N1 . Mn1 . O1 . Mn2 . 176.5(4) yes
N1 . Mn1 . O1 . C2 . -15.9(5) yes
N3 . Mn1 . O1 . Mn2 . 103.0(4) yes
N3 . Mn1 . O1 . C2 . -89.5(4) yes
N4 . Mn1 . O1 . Mn2 . -108.4(4) yes
N4 . Mn1 . O1 . C2 . 59.2(5) yes
O1 . Mn1 . N1 . C1 . -6.8(5) yes
O1 . Mn1 . N1 . C4 . -124.4(5) yes
O1 . Mn1 . N1 . C14 . 114.7(5) yes
O2 . Mn1 . N1 . C1 . 136.0(57) yes
O2 . Mn1 . N1 . C4 . 18.4(60) yes
O2 . Mn1 . N1 . C14 . -102.4(58) yes
N3 . Mn1 . N1 . C1 . 82.6(5) yes
N3 . Mn1 . N1 . C4 . -35.0(5) yes
N3 . Mn1 . N1 . C14 . -155.8(5) yes
N4 . Mn1 . N1 . C1 . -92.6(5) yes
N4 . Mn1 . N1 . C4 . 149.8(5) yes
N4 . Mn1 . N1 . C14 . 28.9(5) yes
O1 . Mn1 . N3 . C5 . 106.4(5) yes
O1 . Mn1 . N3 . C12 . -75.7(7) yes
O2 . Mn1 . N3 . C5 . -156.7(5) yes
O2 . Mn1 . N3 . C12 . 21.2(8) yes
N1 . Mn1 . N3 . C5 . 20.3(5) yes
N1 . Mn1 . N3 . C12 . -161.8(7) yes
N4 . Mn1 . N3 . C5 . 29.0(11) yes
N4 . Mn1 . N3 . C12 . -153.1(7) yes
O1 . Mn1 . N4 . C15 . -102.8(6) yes
O1 . Mn1 . N4 . C22 . 77.1(7) yes
O2 . Mn1 . N4 . C15 . 161.4(5) yes
O2 . Mn1 . N4 . C22 . -18.6(8) yes
N1 . Mn1 . N4 . C15 . -15.7(6) yes
N1 . Mn1 . N4 . C22 . 164.2(7) yes
N3 . Mn1 . N4 . C15 . -24.4(11) yes
N3 . Mn1 . N4 . C22 . 155.6(7) yes
O3 . Mn2 . O1 . Mn1 . -3.8(5) yes
O3 . Mn2 . O1 . C2 . -171.3(4) yes
O4 . Mn2 . O1 . Mn1 . -98.4(5) yes
O4 . Mn2 . O1 . C2 . 94.1(5) yes
N2 . Mn2 . O1 . Mn1 . 172.6(4) yes
N2 . Mn2 . O1 . C2 . 5.2(5) yes
N5 . Mn2 . O1 . Mn1 . -164.5(6) yes
N5 . Mn2 . O1 . C2 . 28.1(10) yes
N6 . Mn2 . O1 . Mn1 . 100.0(5) yes
N6 . Mn2 . O1 . C2 . -67.5(5) yes
O1 . Mn2 . O4 . C44 . 150.2(8) yes
O3 . Mn2 . O4 . C44 . 58.5(8) yes
N2 . Mn2 . O4 . C44 . -130.7(8) yes
N5 . Mn2 . O4 . C44 . -55.7(8) yes
N6 . Mn2 . O4 . C44 . -85.6(14) yes
O1 . Mn2 . N2 . C3 . 24.1(4) yes
O1 . Mn2 . N2 . C24 . 142.3(5) yes
O1 . Mn2 . N2 . C34 . -95.4(5) yes
O3 . Mn2 . N2 . C3 . 45.2(24) yes
O3 . Mn2 . N2 . C24 . 163.3(20) yes
O3 . Mn2 . N2 . C34 . -74.3(23) yes
O4 . Mn2 . N2 . C3 . -65.6(5) yes
O4 . Mn2 . N2 . C24 . 52.5(5) yes
O4 . Mn2 . N2 . C34 . 174.8(5) yes
N5 . Mn2 . N2 . C3 . -145.0(5) yes
N5 . Mn2 . N2 . C24 . -26.8(5) yes
N5 . Mn2 . N2 . C34 . 95.5(6) yes
N6 . Mn2 . N2 . C3 . 130.2(5) yes
N6 . Mn2 . N2 . C24 . -111.7(5) yes
N6 . Mn2 . N2 . C34 . 10.7(5) yes
O1 . Mn2 . N5 . C25 . -15.6(11) yes
O1 . Mn2 . N5 . C32 . 176.1(6) yes
O3 . Mn2 . N5 . C25 . -174.2(5) yes
O3 . Mn2 . N5 . C32 . 17.5(8) yes
O4 . Mn2 . N5 . C25 . -84.0(6) yes
O4 . Mn2 . N5 . C32 . 107.7(7) yes
N2 . Mn2 . N5 . C25 . 7.7(6) yes
N2 . Mn2 . N5 . C32 . -160.6(7) yes
N6 . Mn2 . N5 . C25 . 85.2(6) yes
N6 . Mn2 . N5 . C32 . -83.1(7) yes
O1 . Mn2 . N6 . C35 . 63.2(6) yes
O1 . Mn2 . N6 . C42 . -112.3(6) yes
O3 . Mn2 . N6 . C35 . 158.0(5) yes
O3 . Mn2 . N6 . C42 . -17.5(8) yes
O4 . Mn2 . N6 . C35 . -58.9(14) yes
O4 . Mn2 . N6 . C42 . 125.6(11) yes
N2 . Mn2 . N6 . C35 . -11.9(6) yes
N2 . Mn2 . N6 . C42 . 172.6(7) yes
N5 . Mn2 . N6 . C35 . -88.6(6) yes
N5 . Mn2 . N6 . C42 . 95.9(7) yes
Mn1 . O1 . C2 . C1 . 36.0(5) yes
Mn1 . O1 . C2 . C3 . 156.2(3) yes
Mn2 . O1 . C2 . C1 . -153.6(4) yes
Mn2 . O1 . C2 . C3 . -33.4(5) yes
Mn2 . O4 . C44 . N7 . 166.5(5) yes
Mn1 . N1 . C1 . C2 . 27.5(5) yes
C4 . N1 . C1 . C2 . 145.3(5) yes
C14 . N1 . C1 . C2 . -93.0(7) yes
Mn1 . N1 . C4 . C5 . 48.0(5) yes
C1 . N1 . C4 . C5 . -66.7(7) yes
C14 . N1 . C4 . C5 . 169.8(5) yes
Mn1 . N1 . C14 . C15 . -40.8(5) yes
C1 . N1 . C14 . C15 . 76.3(7) yes
C4 . N1 . C14 . C15 . -161.9(5) yes
Mn2 . N2 . C3 . C2 . -49.2(4) yes
C24 . N2 . C3 . C2 . -164.2(5) yes
C34 . N2 . C3 . C2 . 71.4(7) yes
Mn2 . N2 . C24 . C25 . 43.2(5) yes
C3 . N2 . C24 . C25 . 155.4(5) yes
C34 . N2 . C24 . C25 . -80.2(7) yes
Mn2 . N2 . C34 . C35 . -8.9(6) yes
C3 . N2 . C34 . C35 . -123.7(6) yes
C24 . N2 . C34 . C35 . 111.4(6) yes
Mn1 . N3 . C5 . C4 . -0.5(5) yes
Mn1 . N3 . C5 . C6 . 178.7(4) yes
C12 . N3 . C5 . C4 . -178.7(5) yes
C12 . N3 . C5 . C6 . 0.4(9) yes
Mn1 . N3 . C12 . C11 . 1.2(6) yes
Mn1 . N3 . C12 . C13 . -177.0(3) yes
C5 . N3 . C12 . C11 . 179.0(5) yes
C5 . N3 . C12 . C13 . 0.8(8) yes
Mn1 . N4 . C15 . C14 . -1.7(5) yes
Mn1 . N4 . C15 . C16 . -179.6(4) yes
C22 . N4 . C15 . C14 . 178.4(5) yes
C22 . N4 . C15 . C16 . 0.4(9) yes
Mn1 . N4 . C22 . C21 . -0.6(7) yes
Mn1 . N4 . C22 . C23 . 177.8(4) yes
C15 . N4 . C22 . C21 . 179.3(5) yes
C15 . N4 . C22 . C23 . -2.3(9) yes
Mn2 . N5 . C25 . C24 . 14.1(5) yes
Mn2 . N5 . C25 . C26 . -168.7(4) yes
C32 . N5 . C25 . C24 . -176.5(5) yes
C32 . N5 . C25 . C26 . 0.7(9) yes
Mn2 . N5 . C32 . C31 . -13.7(7) yes
Mn2 . N5 . C32 . C33 . 166.9(4) yes
C25 . N5 . C32 . C31 . 178.8(5) yes
C25 . N5 . C32 . C33 . -0.6(9) yes
Mn2 . N6 . C35 . C34 . 11.4(6) yes
Mn2 . N6 . C35 . C36 . -170.7(4) yes
C42 . N6 . C35 . C34 . -172.6(5) yes
C42 . N6 . C35 . C36 . 5.4(9) yes
Mn2 . N6 . C42 . C41 . -8.7(6) yes
Mn2 . N6 . C42 . C43 . 172.7(4) yes
C35 . N6 . C42 . C41 . 176.0(5) yes
C35 . N6 . C42 . C43 . -2.7(9) yes
C45 . N7 . C44 . O4 . 3.8(15) yes
C46 . N7 . C44 . O4 . 178.5(9) yes
C48 . N8 . C47 . O13 . -180.0(7) yes
C49 . N8 . C47 . O13 . 2.1(12) yes
C51 . N9 . C50 . O15 . 1.9(14) yes
C52 . N9 . C50 . O15 . 179.7(8) yes
C54 . N10 . C53 . O14 . 178.5(8) yes
C55 . N10 . C53 . O14 . 0.8(14) yes
N1 . C1 . C2 . O1 . -42.9(6) yes
N1 . C1 . C2 . C3 . -163.2(5) yes
O1 . C2 . C3 . N2 . 57.6(5) yes
C1 . C2 . C3 . N2 . 179.3(5) yes
N1 . C4 . C5 . N3 . -29.9(7) yes
N1 . C4 . C5 . C6 . 150.9(5) yes
N3 . C5 . C6 . C7 . -1.6(9) yes
C4 . C5 . C6 . C7 . 177.6(6) yes
C5 . C6 . C7 . C13 . 1.5(9) yes
C6 . C7 . C13 . C8 . -178.5(6) yes
C6 . C7 . C13 . C12 . -0.4(9) yes
C13 . C8 . C9 . C10 . -0.3(10) yes
C9 . C8 . C13 . C7 . 178.8(6) yes
C9 . C8 . C13 . C12 . 0.7(10) yes
C8 . C9 . C10 . C11 . -0.0(10) yes
C9 . C10 . C11 . C12 . -0.1(9) yes
C10 . C11 . C12 . N3 . -177.7(5) yes
C10 . C11 . C12 . C13 . 0.5(9) yes
N3 . C12 . C13 . C7 . -0.8(8) yes
N3 . C12 . C13 . C8 . 177.4(5) yes
C11 . C12 . C13 . C7 . -179.0(5) yes
C11 . C12 . C13 . C8 . -0.8(9) yes
N1 . C14 . C15 . N4 . 27.4(7) yes
N1 . C14 . C15 . C16 . -154.6(5) yes
N4 . C15 . C16 . C17 . 1.4(9) yes
C14 . C15 . C16 . C17 . -176.5(6) yes
C15 . C16 . C17 . C23 . -1.3(10) yes
C16 . C17 . C23 . C18 . 178.6(7) yes
C16 . C17 . C23 . C22 . -0.5(10) yes
C23 . C18 . C19 . C20 . -1.4(11) yes
C19 . C18 . C23 . C17 . -179.1(7) yes
C19 . C18 . C23 . C22 . 0.1(11) yes
C18 . C19 . C20 . C21 . 1.1(11) yes
C19 . C20 . C21 . C22 . 0.6(10) yes
C20 . C21 . C22 . N4 . 176.5(6) yes
C20 . C21 . C22 . C23 . -1.9(10) yes
N4 . C22 . C23 . C17 . 2.4(9) yes
N4 . C22 . C23 . C18 . -176.8(6) yes
C21 . C22 . C23 . C17 . -179.2(6) yes
C21 . C22 . C23 . C18 . 1.6(9) yes
N2 . C24 . C25 . N5 . -40.1(7) yes
N2 . C24 . C25 . C26 . 142.7(5) yes
N5 . C25 . C26 . C27 . -0.5(9) yes
C24 . C25 . C26 . C27 . 176.6(6) yes
C25 . C26 . C27 . C33 . 0.2(9) yes
C26 . C27 . C33 . C28 . 177.1(6) yes
C26 . C27 . C33 . C32 . -0.1(9) yes
C33 . C28 . C29 . C30 . -1.6(10) yes
C29 . C28 . C33 . C27 . -177.9(6) yes
C29 . C28 . C33 . C32 . -0.7(10) yes
C28 . C29 . C30 . C31 . 1.0(11) yes
C29 . C30 . C31 . C32 . 1.8(10) yes
C30 . C31 . C32 . N5 . 176.4(6) yes
C30 . C31 . C32 . C33 . -4.1(10) yes
N5 . C32 . C33 . C27 . 0.3(8) yes
N5 . C32 . C33 . C28 . -177.0(5) yes
C31 . C32 . C33 . C27 . -179.1(6) yes
C31 . C32 . C33 . C28 . 3.5(9) yes
N2 . C34 . C35 . N6 . -1.8(8) yes
N2 . C34 . C35 . C36 . -179.9(5) yes
N6 . C35 . C36 . C37 . -3.6(9) yes
C34 . C35 . C36 . C37 . 174.4(6) yes
C35 . C36 . C37 . C43 . -1.1(9) yes
C36 . C37 . C43 . C38 . -176.8(6) yes
C36 . C37 . C43 . C42 . 3.6(9) yes
C43 . C38 . C39 . C40 . 0.7(10) yes
C39 . C38 . C43 . C37 . 179.4(6) yes
C39 . C38 . C43 . C42 . -1.0(10) yes
C38 . C39 . C40 . C41 . 0.6(10) yes
C39 . C40 . C41 . C42 . -1.6(10) yes
C40 . C41 . C42 . N6 . -177.4(6) yes
C40 . C41 . C42 . C43 . 1.3(9) yes
N6 . C42 . C43 . C37 . -1.8(8) yes
N6 . C42 . C43 . C38 . 178.6(5) yes
C41 . C42 . C43 . C37 . 179.6(6) yes
C41 . C42 . C43 . C38 . -0.0(9) yes
